data_4106988
loop_
_publ_author_name
'Hua Yang'
'Hongxiao Jin'
'Bo Hong'
'Ziyang Liu'
'Christine M. Beavers'
'Hongyu Zhen'
'Zhimin Wang'
'Brandon Q. Mercado'
'Marilyn M. Olmstead'
'Alan L. Balch'

_publ_section_title
;
 Large Endohedral Fullerenes Containing Two Metal Ions, Sm2@D2(35)-C88,
 Sm2@C1(21)-C90, and Sm2@D3(85)-C92, and Their Relationship to Endohedral
 Fullerenes Containing Two Gadolinium Ions
;
_journal_name_full 'Journal of the American Chemical Society'
_journal_page_first 16911
_journal_page_last 16919
_journal_paper_doi 10.1021/ja206244w
_journal_volume 133
_journal_year 2011
_chemical_formula_moiety 'C92 Sm2, C36 H44 N4 Ni, 2(C6 H5 Cl)'
_chemical_formula_sum 'C140 H54 Cl2 N4 Ni Sm2'
_chemical_formula_weight 2222.18
_chemical_name_common 'Sm2@C92.NiOEP.2chlorobenzene D3(No. 85)'
_chemical_name_systematic
; 
 ? 
;
_space_group_IT_number 12
_symmetry_cell_setting monoclinic
_symmetry_space_group_name_Hall '-C 2y'
_symmetry_space_group_name_H-M 'C 1 2/m 1'
_atom_sites_solution_hydrogens geom
_atom_sites_solution_primary direct
_atom_sites_solution_secondary difmap
_audit_creation_method SHELXL-97
_cell_angle_alpha 90.00
_cell_angle_beta 97.638(2)
_cell_angle_gamma 90.00
_cell_formula_units_Z 4
_cell_length_a 25.5870(9)
_cell_length_b 14.9402(6)
_cell_length_c 21.3995(7)
_cell_measurement_reflns_used 9756
_cell_measurement_temperature 100(2)
_cell_measurement_theta_max 39.6
_cell_measurement_theta_min 8.9
_cell_volume 8107.9(5)
_computing_cell_refinement 'SAINT (Bruker, 2008)'
_computing_data_collection 'Apex2 (Bruker, 2008)'
_computing_data_reduction 'SAINT (Bruker, 2008)'
_computing_publication_material 'SHELXL-97 (Sheldrick, 2008)'
_computing_structure_refinement 'SHELXL-97 (Sheldrick, 2008)'
_computing_structure_solution 'SHELXS-97 (Sheldrick, 2008)'
_diffrn_ambient_temperature 100(2)
_diffrn_detector_area_resol_mean 8.3
_diffrn_measured_fraction_theta_full 0.988
_diffrn_measured_fraction_theta_max 0.988
_diffrn_measurement_device_type 'Bruker SMART Apex II'
_diffrn_measurement_method '\w and \f'
_diffrn_radiation_monochromator silicon
_diffrn_radiation_source 'Beamline 11.3.1, ALS'
_diffrn_radiation_type synchrotron
_diffrn_radiation_wavelength 0.77490
_diffrn_reflns_av_R_equivalents 0.0520
_diffrn_reflns_av_sigmaI/netI 0.0435
_diffrn_reflns_limit_h_max 40
_diffrn_reflns_limit_h_min -40
_diffrn_reflns_limit_k_max 23
_diffrn_reflns_limit_k_min -23
_diffrn_reflns_limit_l_max 33
_diffrn_reflns_limit_l_min -33
_diffrn_reflns_number 77139
_diffrn_reflns_theta_full 37.95
_diffrn_reflns_theta_max 37.95
_diffrn_reflns_theta_min 2.90
_exptl_absorpt_coefficient_mu 1.798
_exptl_absorpt_correction_T_max 0.813
_exptl_absorpt_correction_T_min 0.774
_exptl_absorpt_correction_type multi-scan
_exptl_absorpt_process_details 'SADABS (Sheldrick, 2008)'
_exptl_crystal_colour black
_exptl_crystal_density_diffrn 1.820
_exptl_crystal_description plate
_exptl_crystal_F_000 4432
_exptl_crystal_size_max 0.15
_exptl_crystal_size_mid 0.14
_exptl_crystal_size_min 0.12
_refine_diff_density_max 1.291
_refine_diff_density_min -1.700
_refine_diff_density_rms 0.091
_refine_ls_extinction_method none
_refine_ls_goodness_of_fit_ref 1.017
_refine_ls_hydrogen_treatment constr
_refine_ls_matrix_type full
_refine_ls_number_parameters 1202
_refine_ls_number_reflns 17327
_refine_ls_number_restraints 900
_refine_ls_restrained_S_all 0.997
_refine_ls_R_factor_all 0.0636
_refine_ls_R_factor_gt 0.0473
_refine_ls_shift/su_max 0.064
_refine_ls_shift/su_mean 0.001
_refine_ls_structure_factor_coef Fsqd
_refine_ls_weighting_details 'calc w=1/[\s^2^(Fo^2^)+(0.0671P)^2^+13.2547P] where P=(Fo^2^+2Fc^2^)/3'
_refine_ls_weighting_scheme calc
_refine_ls_wR_factor_gt 0.1282
_refine_ls_wR_factor_ref 0.1412
_reflns_number_gt 13411
_reflns_number_total 17327
_reflns_threshold_expression I>2\s(I)
_cod_data_source_file ja206244w_si_003.cif
_cod_data_source_block mn1801
_cod_original_sg_symbol_H-M 'C 2/m'
_cod_database_code 4106988

loop_
_symmetry_equiv_pos_as_xyz
'x, y, z'
'-x, y, -z'
'x+1/2, y+1/2, z'
'-x+1/2, y+1/2, -z'
'-x, -y, -z'
'x, -y, z'
'-x+1/2, -y+1/2, -z'
'x+1/2, -y+1/2, z'

loop_
_atom_site_label
_atom_site_type_symbol
_atom_site_fract_x
_atom_site_fract_y
_atom_site_fract_z
_atom_site_U_iso_or_equiv
_atom_site_adp_type
_atom_site_occupancy
_atom_site_symmetry_multiplicity
_atom_site_calc_flag
_atom_site_refinement_flags
_atom_site_disorder_assembly
_atom_site_disorder_group
Sm1 Sm 0.697331(13) 0.4891(2) 0.296519(14) 0.0386(5) Uani 0.38 1 d PU . .
Sm2 Sm 0.66981(2) 0.51451(11) 0.079514(14) 0.0575(4) Uani 0.38 1 d PU . .
Sm3 Sm 0.65754(15) 0.4097(2) 0.10348(16) 0.0707(8) Uani 0.06 1 d PU . .
Sm4 Sm 0.73144(17) 0.5000 0.29363(12) 0.0929(9) Uani 0.12 2 d SPU . .
Sm5 Sm 0.7006(2) 0.4349(3) 0.28270(19) 0.0672(13) Uani 0.05 1 d PU . .
Sm6 Sm 0.7071(7) 0.5000 0.0897(4) 0.128(5) Uani 0.04 2 d SPU . .
Sm7 Sm 0.6352(6) 0.4815(6) 0.0990(4) 0.082(4) Uani 0.02 1 d PU . .
Sm8 Sm 0.6673(9) 0.447(2) 0.2838(13) 0.118(7) Uani 0.02 1 d PU . .
Sm9 Sm 0.6745(6) 0.4003(12) 0.2635(7) 0.066(4) Uani 0.02 1 d PU . .
C1 C 0.7301(2) 0.5262(3) 0.4120(2) 0.0474(12) Uani 0.50 1 d PU . -1
C2 C 0.7670(2) 0.4583(4) 0.3988(2) 0.0481(11) Uani 0.50 1 d PU . -1
C3 C 0.7487(5) 0.3692(9) 0.3777(4) 0.0426(18) Uani 0.50 1 d PU . -1
C4 C 0.6950(3) 0.3368(9) 0.3719(4) 0.0357(15) Uani 0.50 1 d PU . -1
C5 C 0.6593(2) 0.4110(3) 0.3875(2) 0.0373(9) Uani 0.50 1 d PU . -1
C6 C 0.67550(18) 0.4965(10) 0.40702(19) 0.0450(12) Uani 0.50 1 d PU . -1
C7 C 0.6342(3) 0.5601(4) 0.3797(2) 0.0421(10) Uani 0.50 1 d PU . -1
C8 C 0.6437(2) 0.6476(3) 0.3593(2) 0.0433(10) Uani 0.50 1 d PU . -1
C9 C 0.6985(7) 0.6694(13) 0.3651(8) 0.084(5) Uani 0.50 1 d PU . -1
C10 C 0.7402(5) 0.6171(10) 0.3924(5) 0.050(2) Uani 0.50 1 d PU . -1
C11 C 0.7852(3) 0.6340(5) 0.3585(3) 0.0524(15) Uani 0.50 1 d PU . -1
C12 C 0.8220(3) 0.5658(6) 0.3479(4) 0.061(2) Uani 0.50 1 d PU . -1
C13 C 0.8111(2) 0.4774(4) 0.3673(3) 0.0489(15) Uani 0.50 1 d PU . -1
C14 C 0.8202(2) 0.4027(6) 0.3279(4) 0.0506(17) Uani 0.50 1 d PU . -1
C15 C 0.7814(2) 0.3361(5) 0.3339(4) 0.0393(10) Uani 0.50 1 d PU . -1
C16 C 0.7602(2) 0.2787(4) 0.2818(3) 0.0416(10) Uani 0.50 1 d PU . -1
C17 C 0.7107(2) 0.2455(3) 0.2839(3) 0.0383(10) Uani 0.50 1 d PU . -1
C18 C 0.67669(19) 0.2790(3) 0.3274(2) 0.0369(9) Uani 0.50 1 d PU . -1
C19 C 0.6231(2) 0.2803(4) 0.2950(3) 0.0414(10) Uani 0.50 1 d PU . -1
C20 C 0.5913(2) 0.3557(4) 0.3005(3) 0.0373(9) Uani 0.50 1 d PU . -1
C21 C 0.60926(18) 0.4181(3) 0.3486(2) 0.0376(9) Uani 0.50 1 d PU . -1
C22 C 0.59391(18) 0.5018(10) 0.3428(2) 0.0550(15) Uani 1 2 d SU . -1
C23 C 0.56359(17) 0.5435(3) 0.2866(3) 0.0405(9) Uani 0.50 1 d PU . -1
C24 C 0.5683(2) 0.6339(4) 0.2751(3) 0.0412(10) Uani 0.50 1 d PU . -1
C25 C 0.6100(3) 0.6860(4) 0.3100(3) 0.0449(12) Uani 0.50 1 d PU . -1
C26 C 0.6286(3) 0.7494(4) 0.2664(4) 0.0468(13) Uani 0.50 1 d PU . -1
C27 C 0.6837(3) 0.7629(3) 0.2659(3) 0.0493(13) Uani 0.50 1 d PU . -1
C28 C 0.7154(3) 0.7279(4) 0.3177(3) 0.0530(14) Uani 0.50 1 d PU . -1
C29 C 0.7702(3) 0.7017(4) 0.3131(4) 0.0491(13) Uani 0.50 1 d PU . -1
C30 C 0.7898(3) 0.7056(5) 0.2533(4) 0.0582(17) Uani 0.50 1 d PU . -1
C31 C 0.8319(3) 0.6484(6) 0.2495(5) 0.058(2) Uani 0.50 1 d PU . -1
C32 C 0.8466(4) 0.5745(9) 0.2937(6) 0.075(4) Uani 0.50 1 d PU . -1
C33 C 0.86117(13) 0.4949(19) 0.2571(3) 0.052(3) Uani 0.50 1 d PU . -1
C34 C 0.8419(3) 0.4105(7) 0.2713(5) 0.054(3) Uani 0.50 1 d PU . -1
C35 C 0.8243(3) 0.3502(6) 0.2195(5) 0.055(2) Uani 0.50 1 d PU . -1
C36 C 0.7797(3) 0.2875(4) 0.2199(4) 0.0473(13) Uani 0.50 1 d PU . -1
C37 C 0.7475(3) 0.2595(4) 0.1655(4) 0.0475(12) Uani 0.50 1 d PU . -1
C38 C 0.6946(3) 0.2257(3) 0.1678(3) 0.0460(12) Uani 0.50 1 d PU . -1
C39 C 0.6763(2) 0.2187(3) 0.2277(3) 0.0433(10) Uani 0.50 1 d PU . -1
C40 C 0.6239(3) 0.2358(3) 0.2363(4) 0.0428(11) Uani 0.50 1 d PU . -1
C41 C 0.5860(4) 0.2622(7) 0.1865(5) 0.061(3) Uani 0.50 1 d PU . -1
C42 C 0.5535(5) 0.3314(10) 0.1885(5) 0.049(2) Uani 0.50 1 d PU . -1
C43 C 0.55604(18) 0.3885(4) 0.2438(3) 0.0400(10) Uani 0.50 1 d PU . -1
C44 C 0.54539(16) 0.4828(5) 0.2351(3) 0.047(2) Uani 0.50 1 d PU . -1
C45 C 0.53392(15) 0.5197(3) 0.1722(3) 0.0444(15) Uani 0.50 1 d PU . -1
C46 C 0.54205(19) 0.6157(4) 0.1610(3) 0.0430(11) Uani 0.50 1 d PU . -1
C47 C 0.5571(5) 0.6689(9) 0.2114(4) 0.047(2) Uani 0.50 1 d PU . -1
C48 C 0.5928(4) 0.7456(5) 0.2084(5) 0.049(2) Uani 0.50 1 d PU . -1
C49 C 0.6110(3) 0.7650(4) 0.1531(3) 0.0426(11) Uani 0.50 1 d PU . -1
C50 C 0.6667(3) 0.7796(3) 0.1522(3) 0.0449(11) Uani 0.50 1 d PU . -1
C51 C 0.7032(3) 0.7717(3) 0.2054(4) 0.0507(13) Uani 0.50 1 d PU . -1
C52 C 0.7561(3) 0.7381(4) 0.1991(4) 0.0510(15) Uani 0.50 1 d PU . -1
C53 C 0.7677(3) 0.7066(5) 0.1363(5) 0.0571(16) Uani 0.50 1 d PU . -1
C54 C 0.8097(3) 0.6431(6) 0.1302(4) 0.063(2) Uani 0.50 1 d PU . -1
C55 C 0.8424(3) 0.6156(8) 0.1873(5) 0.063(3) Uani 0.50 1 d PU . -1
C56 C 0.86209(16) 0.5269(4) 0.1937(4) 0.0592(18) Uani 0.50 1 d PU . -1
C57 C 0.85217(19) 0.4619(5) 0.1448(4) 0.0606(17) Uani 0.50 1 d PU . -1
C58 C 0.8346(3) 0.3780(6) 0.1582(5) 0.0556(19) Uani 0.50 1 d PU . -1
C59 C 0.8022(3) 0.3456(5) 0.1009(4) 0.0565(17) Uani 0.50 1 d PU . -1
C60 C 0.7587(4) 0.2897(5) 0.1025(4) 0.0578(17) Uani 0.50 1 d PU . -1
C61 C 0.7182(4) 0.2950(5) 0.0513(5) 0.064(2) Uani 0.50 1 d PU . -1
C62 C 0.6666(3) 0.2709(5) 0.0557(4) 0.0623(18) Uani 0.50 1 d PU . -1
C63 C 0.6531(3) 0.2359(4) 0.1147(4) 0.0562(15) Uani 0.50 1 d PU . -1
C64 C 0.6013(3) 0.2516(5) 0.1225(4) 0.0533(16) Uani 0.50 1 d PU . -1
C65 C 0.5670(3) 0.3157(6) 0.0848(4) 0.0565(17) Uani 0.50 1 d PU . -1
C66 C 0.5395(2) 0.3683(4) 0.1283(4) 0.0460(12) Uani 0.50 1 d PU . -1
C67 C 0.53126(17) 0.4601(4) 0.1186(3) 0.0456(11) Uani 0.50 1 d PU . -1
C68 C 0.54120(17) 0.4958(13) 0.0598(3) 0.063(2) Uani 0.50 1 d PU . -1
C69 C 0.5543(2) 0.5853(5) 0.0504(3) 0.0521(13) Uani 0.50 1 d PU . -1
C70 C 0.5540(2) 0.6448(5) 0.1002(3) 0.0447(12) Uani 0.50 1 d PU . -1
C71 C 0.5895(3) 0.7209(5) 0.0971(3) 0.0471(13) Uani 0.50 1 d PU . -1
C72 C 0.6291(3) 0.7204(4) 0.0555(3) 0.0524(13) Uani 0.50 1 d PU . -1
C73 C 0.6797(3) 0.7542(4) 0.0916(4) 0.0567(16) Uani 0.50 1 d PU . -1
C74 C 0.7262(3) 0.7179(5) 0.0826(4) 0.0543(15) Uani 0.50 1 d PU . -1
C75 C 0.7264(3) 0.6598(6) 0.0286(4) 0.0541(17) Uani 0.50 1 d PU . -1
C76 C 0.7638(4) 0.5921(7) 0.0250(4) 0.054(2) Uani 0.50 1 d PU . -1
C77 C 0.8063(5) 0.5803(10) 0.0766(5) 0.072(4) Uani 0.50 1 d PU . -1
C78 C 0.82823(19) 0.4999(13) 0.0846(4) 0.078(2) Uani 1 2 d SU . -1
C79 C 0.8018(5) 0.4179(9) 0.0549(5) 0.063(3) Uani 0.50 1 d PU . -1
C80 C 0.7592(6) 0.4329(9) 0.0091(5) 0.079(4) Uani 0.50 1 d PU . -1
C81 C 0.7173(5) 0.3642(7) 0.0025(4) 0.071(3) Uani 0.50 1 d PU . -1
C82 C 0.6680(10) 0.3914(13) -0.0168(8) 0.114(6) Uani 0.50 1 d PU . -1
C83 C 0.6346(9) 0.3347(16) 0.0141(9) 0.108(6) Uani 0.50 1 d PU . -1
C84 C 0.5823(3) 0.3526(5) 0.0318(3) 0.0604(16) Uani 0.50 1 d PU . -1
C85 C 0.5661(3) 0.4422(5) 0.0164(3) 0.0563(15) Uani 0.50 1 d PU . -1
C86 C 0.5961(2) 0.5031(11) -0.0188(2) 0.0673(19) Uani 1 2 d SU . -1
C87 C 0.5893(3) 0.5914(6) 0.0035(3) 0.0536(14) Uani 0.50 1 d PU . -1
C88 C 0.6291(3) 0.6661(11) 0.0097(4) 0.049(2) Uani 0.50 1 d PU . -1
C89 C 0.6749(5) 0.6283(7) -0.0113(5) 0.059(3) Uani 0.50 1 d PU . -1
C90 C 0.6871(3) 0.5406(5) -0.0321(2) 0.0591(16) Uani 0.50 1 d PU . -1
C91 C 0.7402(3) 0.5187(8) -0.0107(3) 0.064(4) Uani 0.50 1 d PU . -1
C92 C 0.6446(3) 0.4723(4) -0.0357(2) 0.0581(16) Uani 0.50 1 d PU . -1
Ni1 Ni 0.517082(10) 0.5000 0.424131(13) 0.01520(6) Uani 1 2 d S . .
N1 N 0.46110(7) 0.5000 0.35216(9) 0.0171(3) Uani 1 2 d S . .
N2 N 0.51829(5) 0.36870(8) 0.42278(6) 0.0172(2) Uani 1 1 d . . .
N3 N 0.57499(7) 0.5000 0.49394(9) 0.0172(3) Uani 1 2 d S . .
C93 C 0.39921(6) 0.45431(11) 0.26799(8) 0.0211(3) Uani 1 1 d . . .
C94 C 0.43740(6) 0.42727(10) 0.32053(7) 0.0189(2) Uani 1 1 d . . .
C95 C 0.44886(6) 0.33904(10) 0.33522(7) 0.0204(3) Uani 1 1 d . . .
H95 H 0.4290 0.2941 0.3112 0.024 Uiso 1 1 calc R . .
C96 C 0.48744(6) 0.31201(10) 0.38273(7) 0.0188(2) Uani 1 1 d . . .
C97 C 0.50117(6) 0.21913(10) 0.39557(8) 0.0207(3) Uani 1 1 d . . .
C98 C 0.54071(6) 0.21929(10) 0.44465(8) 0.0207(3) Uani 1 1 d . . .
C99 C 0.55091(6) 0.31229(9) 0.46108(7) 0.0181(2) Uani 1 1 d . . .
C100 C 0.58956(6) 0.33925(10) 0.50819(7) 0.0191(2) Uani 1 1 d . . .
H100 H 0.6093 0.2943 0.5323 0.023 Uiso 1 1 calc R . .
C101 C 0.60146(5) 0.42737(10) 0.52259(7) 0.0175(2) Uani 1 1 d . . .
C102 C 0.64521(6) 0.45451(10) 0.56835(7) 0.0191(2) Uani 1 1 d . . .
C103 C 0.36907(7) 0.39154(12) 0.22209(9) 0.0267(3) Uani 1 1 d . . .
H10A H 0.3386 0.4238 0.1991 0.032 Uiso 1 1 calc R . .
H10B H 0.3551 0.3419 0.2457 0.032 Uiso 1 1 calc R . .
C104 C 0.40246(9) 0.35238(15) 0.17426(10) 0.0345(4) Uani 1 1 d . . .
H10C H 0.3805 0.3129 0.1450 0.052 Uiso 1 1 calc R . .
H10D H 0.4318 0.3181 0.1966 0.052 Uiso 1 1 calc R . .
H10E H 0.4163 0.4011 0.1506 0.052 Uiso 1 1 calc R . .
C105 C 0.47647(7) 0.14150(11) 0.35796(9) 0.0268(3) Uani 1 1 d . . .
H10F H 0.4378 0.1506 0.3499 0.032 Uiso 1 1 calc R . .
H10G H 0.4831 0.0860 0.3830 0.032 Uiso 1 1 calc R . .
C106 C 0.49771(11) 0.12979(14) 0.29508(11) 0.0404(5) Uani 1 1 d . . .
H10H H 0.4786 0.0813 0.2712 0.061 Uiso 1 1 calc R . .
H10I H 0.5353 0.1151 0.3028 0.061 Uiso 1 1 calc R . .
H10J H 0.4929 0.1855 0.2709 0.061 Uiso 1 1 calc R . .
C107 C 0.57123(7) 0.14222(11) 0.47619(9) 0.0261(3) Uani 1 1 d . . .
H10K H 0.5510 0.0864 0.4665 0.031 Uiso 1 1 calc R . .
H10L H 0.5753 0.1511 0.5224 0.031 Uiso 1 1 calc R . .
C108 C 0.62592(9) 0.13169(14) 0.45539(12) 0.0365(4) Uani 1 1 d . . .
H10M H 0.6445 0.0819 0.4784 0.055 Uiso 1 1 calc R . .
H10N H 0.6461 0.1870 0.4644 0.055 Uiso 1 1 calc R . .
H10P H 0.6221 0.1194 0.4100 0.055 Uiso 1 1 calc R . .
C109 C 0.68488(6) 0.39184(11) 0.60243(8) 0.0228(3) Uani 1 1 d . . .
H10Q H 0.6666 0.3383 0.6160 0.027 Uiso 1 1 calc R . .
H10R H 0.7029 0.4217 0.6406 0.027 Uiso 1 1 calc R . .
C110 C 0.72591(7) 0.36274(14) 0.56057(10) 0.0306(3) Uani 1 1 d . . .
H11A H 0.7525 0.3249 0.5850 0.046 Uiso 1 1 calc R . .
H11B H 0.7430 0.4158 0.5455 0.046 Uiso 1 1 calc R . .
H11C H 0.7085 0.3288 0.5245 0.046 Uiso 1 1 calc R . .
Cl1 Cl 0.68147(3) 0.0000 0.33206(3) 0.03791(15) Uani 1 2 d S . .
C111 C 0.67845(10) 0.0000 0.25099(12) 0.0264(4) Uani 1 2 d S . .
C112 C 0.62933(10) 0.0000 0.21414(13) 0.0293(5) Uani 1 2 d S . .
H112 H 0.5979 0.0000 0.2333 0.035 Uiso 1 2 calc SR . .
C113 C 0.62702(10) 0.0000 0.14920(14) 0.0310(5) Uani 1 2 d S . .
H113 H 0.5937 0.0000 0.1235 0.037 Uiso 1 2 calc SR . .
C114 C 0.67301(11) 0.0000 0.12120(13) 0.0299(5) Uani 1 2 d S . .
H114 H 0.6709 0.0000 0.0765 0.036 Uiso 1 2 calc SR . .
C115 C 0.72173(10) 0.0000 0.15776(13) 0.0296(5) Uani 1 2 d S . .
H115 H 0.7530 0.0000 0.1383 0.035 Uiso 1 2 calc SR . .
C116 C 0.72490(10) 0.0000 0.22405(13) 0.0284(5) Uani 1 2 d S . .
H116 H 0.7582 0.0000 0.2498 0.034 Uiso 1 2 calc SR . .
Cl2 Cl 0.95921(5) 0.33222(9) 0.08662(7) 0.0488(3) Uani 0.50 1 d P A -1
C117 C 0.95974(14) 0.4474(3) 0.0766(2) 0.0324(8) Uani 0.50 1 d P A -1
C118 C 0.98278(13) 0.506(3) 0.12422(17) 0.036(3) Uani 0.50 1 d P A -1
H118 H 0.9992 0.4821 0.1631 0.043 Uiso 0.50 1 calc PR A -1
C119 C 0.98179(17) 0.5952(4) 0.1152(2) 0.0443(11) Uani 0.50 1 d P A -1
H119 H 0.9971 0.6337 0.1479 0.053 Uiso 0.50 1 calc PR A -1
C120 C 0.95877(18) 0.6308(3) 0.0590(2) 0.0389(9) Uani 0.50 1 d P A -1
H120 H 0.9587 0.6938 0.0528 0.047 Uiso 0.50 1 calc PR A -1
C121 C 0.93580(15) 0.5755(3) 0.0114(2) 0.0334(8) Uani 0.50 1 d P A -1
H121 H 0.9197 0.6006 -0.0272 0.040 Uiso 0.50 1 calc PR A -1
C122 C 0.93616(13) 0.4832(2) 0.01971(18) 0.0271(10) Uani 0.50 1 d P A -1
H122 H 0.9205 0.4450 -0.0130 0.032 Uiso 0.50 1 calc PR A -1

loop_
_atom_site_aniso_label
_atom_site_aniso_U_11
_atom_site_aniso_U_22
_atom_site_aniso_U_33
_atom_site_aniso_U_23
_atom_site_aniso_U_13
_atom_site_aniso_U_12
Sm1 0.03470(12) 0.0662(15) 0.01496(9) 0.0059(3) 0.00361(7) 0.0047(3)
Sm2 0.0588(2) 0.0966(12) 0.01539(11) 0.0124(3) -0.00114(12) -0.0132(3)
Sm3 0.089(2) 0.0648(18) 0.0534(15) -0.0247(14) -0.0101(14) -0.0142(16)
Sm4 0.111(3) 0.117(3) 0.0411(11) 0.000 -0.0246(14) 0.000
Sm5 0.117(4) 0.053(2) 0.0326(15) 0.0108(14) 0.015(2) 0.015(3)
Sm6 0.159(12) 0.199(13) 0.029(3) 0.000 0.022(5) 0.000
Sm7 0.131(8) 0.058(8) 0.039(3) -0.007(3) -0.058(5) 0.010(5)
Sm8 0.065(9) 0.153(15) 0.131(15) -0.024(12) -0.004(9) -0.069(10)
Sm9 0.063(7) 0.079(8) 0.052(6) 0.027(6) -0.004(5) -0.031(7)
C1 0.073(3) 0.050(3) 0.0181(15) -0.0029(14) -0.0003(18) -0.007(2)
C2 0.047(2) 0.068(3) 0.0256(18) 0.0112(19) -0.0093(17) 0.002(2)
C3 0.043(3) 0.060(5) 0.025(4) 0.020(3) 0.002(3) 0.009(3)
C4 0.030(2) 0.056(4) 0.020(2) 0.019(2) 0.0016(16) -0.001(2)
C5 0.045(2) 0.042(2) 0.0267(18) 0.0113(16) 0.0139(17) 0.008(2)
C6 0.060(2) 0.048(3) 0.0288(16) 0.023(4) 0.0135(16) 0.013(5)
C7 0.051(3) 0.047(3) 0.032(2) 0.0005(19) 0.018(2) 0.005(2)
C8 0.059(3) 0.041(2) 0.033(2) -0.0082(17) 0.0172(19) 0.008(2)
C9 0.118(9) 0.072(7) 0.068(7) -0.047(6) 0.033(6) -0.018(6)
C10 0.060(6) 0.060(5) 0.029(4) -0.020(4) -0.002(3) -0.003(4)
C11 0.054(3) 0.058(4) 0.040(3) -0.005(3) -0.014(3) -0.022(3)
C12 0.044(3) 0.078(5) 0.052(4) 0.015(3) -0.024(3) -0.028(3)
C13 0.035(2) 0.057(4) 0.048(3) 0.007(2) -0.0178(18) -0.0023(19)
C14 0.0203(18) 0.080(5) 0.048(3) 0.032(3) -0.005(2) 0.003(3)
C15 0.034(2) 0.039(3) 0.042(3) 0.010(2) -0.007(2) 0.004(2)
C16 0.041(2) 0.040(2) 0.045(3) 0.016(2) 0.009(2) 0.020(2)
C17 0.052(3) 0.0216(18) 0.038(3) 0.0064(17) -0.006(2) 0.0021(19)
C18 0.041(2) 0.0272(17) 0.042(2) 0.0151(16) 0.0043(17) -0.0041(16)
C19 0.046(3) 0.029(2) 0.050(4) 0.009(2) 0.009(2) -0.011(2)
C20 0.0280(19) 0.039(3) 0.046(3) 0.013(2) 0.0094(18) -0.0052(19)
C21 0.039(2) 0.047(2) 0.0309(19) 0.0050(17) 0.0176(17) -0.0041(18)
C22 0.043(2) 0.082(3) 0.045(2) 0.033(4) 0.0258(17) 0.032(4)
C23 0.0308(17) 0.046(2) 0.049(3) -0.0072(19) 0.0211(17) 0.0022(16)
C24 0.033(2) 0.045(3) 0.049(3) -0.003(2) 0.019(2) 0.012(2)
C25 0.065(4) 0.028(2) 0.047(3) -0.009(2) 0.025(3) 0.009(2)
C26 0.077(4) 0.025(2) 0.041(3) 0.003(2) 0.018(3) 0.017(2)
C27 0.083(5) 0.0213(19) 0.042(3) -0.0054(19) 0.005(3) -0.003(2)
C28 0.084(4) 0.030(2) 0.043(3) -0.012(2) 0.001(3) -0.015(2)
C29 0.061(4) 0.034(3) 0.048(3) -0.009(3) -0.009(3) -0.017(3)
C30 0.056(4) 0.044(3) 0.072(4) 0.000(3) 0.002(4) -0.033(3)
C31 0.038(3) 0.047(3) 0.083(5) 0.012(4) -0.012(3) -0.029(3)
C32 0.033(3) 0.092(6) 0.093(7) 0.026(6) -0.021(4) -0.035(4)
C33 0.0166(11) 0.066(6) 0.072(3) 0.022(7) -0.0022(14) -0.007(4)
C34 0.017(2) 0.065(5) 0.078(6) 0.034(5) 0.001(3) 0.006(2)
C35 0.028(3) 0.055(4) 0.088(5) 0.032(4) 0.025(3) 0.025(2)
C36 0.041(3) 0.040(3) 0.060(4) 0.009(3) 0.006(3) 0.019(2)
C37 0.061(3) 0.032(2) 0.053(3) 0.001(2) 0.021(3) 0.022(2)
C38 0.064(4) 0.025(2) 0.045(3) -0.0099(19) -0.006(3) 0.009(2)
C39 0.059(3) 0.0205(17) 0.052(3) 0.0010(18) 0.014(3) -0.0004(17)
C40 0.054(3) 0.0196(18) 0.054(3) 0.002(2) 0.004(3) -0.0088(19)
C41 0.060(4) 0.036(4) 0.080(6) 0.016(4) -0.016(4) -0.029(3)
C42 0.035(3) 0.044(3) 0.067(6) -0.001(5) 0.000(4) -0.016(2)
C43 0.0257(17) 0.048(3) 0.048(3) 0.006(2) 0.0093(18) -0.0100(17)
C44 0.0247(14) 0.064(6) 0.056(2) 0.002(2) 0.0154(15) -0.0029(18)
C45 0.0200(13) 0.055(4) 0.057(3) 0.008(2) 0.0030(14) 0.0046(15)
C46 0.0288(19) 0.053(3) 0.049(3) 0.010(3) 0.0094(19) 0.0170(19)
C47 0.040(4) 0.043(3) 0.064(5) 0.006(5) 0.028(4) 0.022(3)
C48 0.050(4) 0.022(2) 0.082(6) -0.016(3) 0.031(5) 0.001(2)
C49 0.053(3) 0.029(2) 0.049(3) 0.014(2) 0.018(3) 0.017(2)
C50 0.062(3) 0.0251(19) 0.047(3) 0.008(2) 0.006(3) 0.002(2)
C51 0.078(4) 0.0219(19) 0.052(3) 0.003(2) 0.006(3) -0.013(2)
C52 0.051(3) 0.040(3) 0.057(4) 0.019(3) -0.010(3) -0.024(2)
C53 0.058(3) 0.049(3) 0.066(4) 0.020(3) 0.016(4) -0.021(3)
C54 0.041(3) 0.093(5) 0.059(4) 0.040(4) 0.014(3) -0.022(3)
C55 0.029(3) 0.083(5) 0.077(6) 0.029(5) 0.005(4) -0.023(3)
C56 0.0159(14) 0.078(5) 0.085(4) 0.023(3) 0.0124(19) -0.0022(16)
C57 0.0254(18) 0.089(4) 0.072(4) 0.017(3) 0.026(2) 0.017(2)
C58 0.030(3) 0.065(4) 0.076(5) 0.004(5) 0.020(4) 0.022(3)
C59 0.063(4) 0.055(3) 0.060(4) 0.004(3) 0.040(4) 0.030(3)
C60 0.071(5) 0.056(4) 0.048(3) -0.009(3) 0.014(4) 0.031(3)
C61 0.105(6) 0.042(3) 0.047(4) -0.011(3) 0.018(4) 0.025(4)
C62 0.079(5) 0.060(4) 0.045(3) -0.027(3) -0.003(3) 0.020(3)
C63 0.088(5) 0.029(2) 0.049(3) -0.015(2) -0.001(4) -0.001(3)
C64 0.071(4) 0.032(3) 0.051(4) -0.008(3) -0.013(4) -0.014(3)
C65 0.054(4) 0.047(3) 0.060(4) -0.008(3) -0.023(3) -0.016(3)
C66 0.032(2) 0.059(3) 0.045(3) -0.010(3) -0.004(2) -0.012(2)
C67 0.0236(16) 0.057(3) 0.053(3) 0.004(2) -0.0087(16) -0.0006(16)
C68 0.0367(18) 0.092(5) 0.052(3) -0.034(5) -0.0207(18) 0.020(5)
C69 0.040(2) 0.076(4) 0.036(3) 0.008(3) -0.0103(19) 0.016(2)
C70 0.036(2) 0.051(3) 0.047(3) 0.020(2) 0.006(2) 0.022(2)
C71 0.055(4) 0.044(3) 0.040(3) 0.008(2) -0.002(3) 0.026(3)
C72 0.066(4) 0.049(3) 0.043(3) 0.025(2) 0.009(2) 0.017(3)
C73 0.088(5) 0.039(3) 0.049(3) 0.020(2) 0.027(4) 0.006(3)
C74 0.066(4) 0.054(3) 0.045(3) 0.022(3) 0.015(3) -0.005(3)
C75 0.066(4) 0.056(4) 0.047(4) 0.022(3) 0.032(3) 0.009(3)
C76 0.051(4) 0.070(5) 0.050(5) 0.027(4) 0.034(4) 0.011(4)
C77 0.055(4) 0.098(7) 0.075(7) 0.042(6) 0.052(5) 0.011(4)
C78 0.042(2) 0.118(5) 0.083(4) 0.058(6) 0.043(3) 0.023(6)
C79 0.058(5) 0.083(6) 0.058(5) 0.004(5) 0.046(5) 0.028(4)
C80 0.097(7) 0.103(8) 0.048(5) 0.018(4) 0.043(4) 0.053(7)
C81 0.100(7) 0.083(6) 0.036(3) -0.005(3) 0.030(4) 0.038(5)
C82 0.183(13) 0.123(11) 0.037(4) -0.014(6) 0.020(6) 0.058(9)
C83 0.171(13) 0.083(10) 0.065(8) -0.039(7) 0.001(8) -0.033(10)
C84 0.064(4) 0.066(4) 0.045(3) -0.021(3) -0.017(3) -0.015(3)
C85 0.049(3) 0.086(5) 0.029(2) -0.006(3) -0.016(2) -0.009(3)
C86 0.065(3) 0.096(5) 0.034(2) 0.036(4) -0.016(2) -0.025(6)
C87 0.051(3) 0.076(4) 0.031(2) 0.014(3) -0.005(2) 0.013(3)
C88 0.038(2) 0.088(7) 0.021(2) 0.028(3) 0.0017(18) 0.016(3)
C89 0.088(6) 0.052(4) 0.047(5) 0.031(3) 0.043(5) 0.031(5)
C90 0.085(4) 0.074(4) 0.0210(19) 0.005(2) 0.018(2) 0.022(3)
C91 0.069(3) 0.099(12) 0.0292(19) 0.009(3) 0.026(2) 0.014(4)
C92 0.075(4) 0.073(4) 0.0238(18) -0.0046(19) -0.005(2) 0.010(3)
Ni1 0.01465(10) 0.01250(10) 0.01794(12) 0.000 0.00027(8) 0.000
N1 0.0169(7) 0.0157(7) 0.0184(7) 0.000 0.0007(6) 0.000
N2 0.0170(5) 0.0134(4) 0.0208(5) -0.0006(4) 0.0010(4) -0.0003(4)
N3 0.0167(7) 0.0151(7) 0.0191(7) 0.000 -0.0002(6) 0.000
C93 0.0181(5) 0.0231(6) 0.0211(6) -0.0007(5) -0.0009(5) -0.0009(5)
C94 0.0177(5) 0.0186(6) 0.0200(6) -0.0007(5) 0.0005(5) -0.0016(5)
C95 0.0204(6) 0.0181(6) 0.0220(6) -0.0028(5) 0.0004(5) -0.0034(5)
C96 0.0190(5) 0.0157(6) 0.0217(6) -0.0011(5) 0.0027(5) -0.0016(4)
C97 0.0230(6) 0.0146(5) 0.0245(7) -0.0017(5) 0.0036(5) -0.0022(5)
C98 0.0227(6) 0.0145(5) 0.0251(7) 0.0006(5) 0.0039(5) 0.0006(5)
C99 0.0184(5) 0.0141(5) 0.0217(6) 0.0010(5) 0.0025(5) 0.0011(4)
C100 0.0187(5) 0.0165(6) 0.0219(6) 0.0019(5) 0.0017(5) 0.0016(5)
C101 0.0163(5) 0.0160(5) 0.0200(6) 0.0012(5) 0.0013(4) 0.0011(4)
C102 0.0168(5) 0.0207(6) 0.0191(6) 0.0008(5) 0.0002(4) 0.0009(5)
C103 0.0241(7) 0.0275(8) 0.0264(7) -0.0026(6) -0.0050(6) -0.0041(6)
C104 0.0405(10) 0.0351(9) 0.0264(8) -0.0070(7) -0.0006(7) -0.0039(8)
C105 0.0322(8) 0.0166(6) 0.0312(8) -0.0032(6) 0.0027(6) -0.0048(6)
C106 0.0571(13) 0.0276(9) 0.0384(11) -0.0136(8) 0.0135(9) -0.0096(9)
C107 0.0293(7) 0.0158(6) 0.0328(8) 0.0024(6) 0.0025(6) 0.0033(5)
C108 0.0370(9) 0.0283(8) 0.0455(11) 0.0015(8) 0.0106(8) 0.0132(7)
C109 0.0202(6) 0.0247(7) 0.0223(7) 0.0035(5) -0.0018(5) 0.0031(5)
C110 0.0243(7) 0.0343(9) 0.0331(9) 0.0049(7) 0.0039(6) 0.0086(6)
Cl1 0.0373(3) 0.0538(4) 0.0235(3) 0.000 0.0073(2) 0.000
C111 0.0311(11) 0.0260(10) 0.0231(10) 0.000 0.0074(8) 0.000
C112 0.0255(10) 0.0325(12) 0.0310(12) 0.000 0.0070(9) 0.000
C113 0.0255(10) 0.0362(13) 0.0312(12) 0.000 0.0035(9) 0.000
C114 0.0293(11) 0.0370(13) 0.0242(11) 0.000 0.0063(9) 0.000
C115 0.0259(10) 0.0340(12) 0.0291(12) 0.000 0.0045(9) 0.000
C116 0.0261(10) 0.0315(12) 0.0277(11) 0.000 0.0041(8) 0.000
Cl2 0.0455(6) 0.0434(6) 0.0594(8) 0.0187(6) 0.0138(5) 0.0103(5)
C117 0.0220(13) 0.042(2) 0.0352(19) 0.0112(15) 0.0102(13) 0.0049(13)
C118 0.0230(11) 0.057(10) 0.0274(12) 0.002(4) 0.0037(9) 0.006(5)
C119 0.0320(18) 0.071(3) 0.0303(19) -0.008(2) 0.0057(15) -0.015(2)
C120 0.040(2) 0.037(2) 0.040(2) -0.0028(19) 0.0095(17) -0.0056(17)
C121 0.0283(16) 0.041(2) 0.0311(18) 0.0052(15) 0.0049(13) 0.0028(15)
C122 0.0239(12) 0.028(3) 0.0296(14) 0.0045(12) 0.0044(10) 0.0026(11)

loop_
_atom_type_symbol
_atom_type_description
_atom_type_scat_dispersion_real
_atom_type_scat_dispersion_imag
_atom_type_scat_source
C C 0.0033 0.0016 'International Tables Vol C Tables 4.2.6.8 and 6.1.1.4'
H H 0.0000 0.0000 'International Tables Vol C Tables 4.2.6.8 and 6.1.1.4'
N N 0.0061 0.0033 'International Tables Vol C Tables 4.2.6.8 and 6.1.1.4'
Ni Ni 0.3262 1.3024 'International Tables Vol C Tables 4.2.6.8 and 6.1.1.4'
Sm Sm -0.6626 4.0092 'International Tables Vol C Tables 4.2.6.8 and 6.1.1.4'
Cl Cl 0.1484 0.1585 'International Tables Vol C Tables 4.2.6.8 and 6.1.1.4'

loop_
_geom_angle_atom_site_label_1
_geom_angle_atom_site_label_2
_geom_angle_atom_site_label_3
_geom_angle
_geom_angle_site_symmetry_1
_geom_angle_site_symmetry_3
C6 Sm1 C1 33.4(2) . .
C90 Sm2 C92 34.1(2) . .
C90 Sm2 C89 32.4(3) . .
C92 Sm2 C89 57.9(4) . .
C83 Sm3 C62 37.6(7) . .
C83 Sm3 C84 36.1(6) . .
C62 Sm3 C84 62.1(3) . .
C2 Sm4 C13 34.2(2) . .
C4 Sm5 C3 34.6(3) . .
C91 Sm6 C80 33.1(4) . .
C91 Sm6 C76 33.2(4) . .
C80 Sm6 C76 56.6(5) . .
C85 Sm7 C68 34.4(3) . .
C21 Sm8 C5 36.9(5) . .
C18 Sm9 C19 36.4(3) . .
C2 C1 C10 117.1(7) . .
C2 C1 C6 114.7(7) . .
C10 C1 C6 118.0(8) . .
C2 C1 Sm1 78.3(3) . .
C10 C1 Sm1 88.4(5) . .
C6 C1 Sm1 71.1(3) . .
C2 C1 Sm4 66.6(2) . .
C10 C1 Sm4 80.3(4) . .
C6 C1 Sm4 91.1(3) . .
C13 C2 C1 122.4(5) . .
C13 C2 C3 106.1(6) . .
C1 C2 C3 120.8(6) . .
C13 C2 Sm4 74.2(3) . .
C1 C2 Sm4 79.9(3) . .
C3 C2 Sm4 83.1(5) . .
C13 C2 Sm1 93.6(3) . .
C1 C2 Sm1 69.9(2) . .
C3 C2 Sm1 75.7(5) . .
C1 C2 Sm5 85.8(3) . .
C3 C2 Sm5 59.2(5) . .
C15 C3 C4 117.5(10) . .
C15 C3 C2 109.2(9) . .
C4 C3 C2 126.3(9) . .
C15 C3 Sm5 82.4(5) . .
C4 C3 Sm5 72.2(6) . .
C2 C3 Sm5 89.8(6) . .
C15 C3 Sm4 82.5(5) . .
C4 C3 Sm4 96.8(7) . .
C2 C3 Sm4 63.7(5) . .
C15 C3 Sm1 94.9(5) . .
C4 C3 Sm1 78.0(6) . .
C2 C3 Sm1 72.8(5) . .
C15 C3 Sm8 96.5(8) . .
C4 C3 Sm8 59.6(7) . .
C2 C3 Sm8 91.1(7) . .
C15 C3 Sm9 83.1(6) . .
C4 C3 Sm9 58.6(6) . .
C2 C3 Sm9 105.0(7) . .
C18 C4 C3 121.4(9) . .
C18 C4 C5 118.2(6) . .
C3 C4 C5 109.4(9) . .
C18 C4 Sm5 83.1(5) . .
C3 C4 Sm5 73.1(6) . .
C5 C4 Sm5 80.2(5) . .
C18 C4 Sm9 64.5(5) . .
C3 C4 Sm9 91.8(7) . .
C5 C4 Sm9 82.3(6) . .
C18 C4 Sm8 81.4(7) . .
C3 C4 Sm8 90.8(8) . .
C5 C4 Sm8 64.3(8) . .
C18 C4 Sm1 98.5(5) . .
C3 C4 Sm1 71.5(6) . .
C5 C4 Sm1 65.6(4) . .
C6 C5 C21 108.3(5) . .
C6 C5 C4 125.4(6) . .
C21 C5 C4 116.6(5) . .
C6 C5 Sm8 90.9(7) . .
C21 C5 Sm8 67.3(6) . .
C4 C5 Sm8 79.9(9) . .
C6 C5 Sm1 71.5(2) . .
C21 C5 Sm1 85.8(2) . .
C4 C5 Sm1 82.2(4) . .
C6 C5 Sm5 89.7(3) . .
C21 C5 Sm5 85.7(3) . .
C4 C5 Sm5 65.5(4) . .
C6 C5 Sm1 65.9(2) . 6_565
C21 C5 Sm1 85.5(2) . 6_565
C4 C5 Sm1 87.7(4) . 6_565
C6 C5 Sm9 105.7(4) . .
C21 C5 Sm9 71.0(4) . .
C4 C5 Sm9 64.7(5) . .
C5 C6 C1 123.2(8) . .
C5 C6 C7 107.5(6) . .
C1 C6 C7 117.4(9) . .
C5 C6 Sm1 76.7(4) . .
C1 C6 Sm1 75.5(2) . .
C7 C6 Sm1 83.8(2) . .
C5 C6 Sm1 83.7(4) . 6_565
C1 C6 Sm1 73.2(2) . 6_565
C7 C6 Sm1 79.0(2) . 6_565
C5 C6 Sm8 58.4(6) . .
C1 C6 Sm8 95.9(5) . .
C7 C6 Sm8 80.4(7) . .
C5 C6 Sm8 90.7(7) . 6_565
C1 C6 Sm8 85.8(6) . 6_565
C7 C6 Sm8 57.7(4) . 6_565
C5 C6 Sm5 62.4(3) . .
C1 C6 Sm5 80.8(3) . .
C7 C6 Sm5 94.2(3) . .
C5 C6 Sm4 85.9(4) . .
C1 C6 Sm4 59.6(2) . .
C7 C6 Sm4 93.6(3) . .
C5 C6 Sm5 97.9(3) . 6_565
C1 C6 Sm5 69.2(3) . 6_565
C7 C6 Sm5 69.9(3) . 6_565
C8 C7 C6 125.0(7) . .
C8 C7 C22 120.8(6) . .
C6 C7 C22 103.9(7) . .
C8 C7 Sm8 70.7(8) . 6_565
C6 C7 Sm8 89.7(5) . 6_565
C22 C7 Sm8 79.3(8) . 6_565
C8 C7 Sm1 84.5(3) . 6_565
C6 C7 Sm1 67.8(2) . 6_565
C22 C7 Sm1 85.6(3) . 6_565
C8 C7 Sm1 91.0(3) . .
C6 C7 Sm1 64.0(2) . .
C22 C7 Sm1 81.8(3) . .
C8 C7 Sm5 66.8(3) . 6_565
C6 C7 Sm5 80.9(3) . 6_565
C22 C7 Sm5 93.8(3) . 6_565
C8 C7 Sm9 56.3(4) . 6_565
C6 C7 Sm9 98.9(4) . 6_565
C22 C7 Sm9 88.0(4) . 6_565
C8 C7 Sm8 104.2(6) . .
C6 C7 Sm8 69.0(7) . .
C22 C7 Sm8 61.8(4) . .
C25 C8 C7 120.1(6) . .
C25 C8 C9 118.2(10) . .
C7 C8 C9 113.0(10) . .
C25 C8 Sm8 85.1(6) . 6_565
C7 C8 Sm8 73.7(9) . 6_565
C9 C8 Sm8 81.6(9) . 6_565
C25 C8 Sm9 73.6(5) . 6_565
C7 C8 Sm9 94.4(5) . 6_565
C9 C8 Sm9 73.3(7) . 6_565
C25 C8 Sm5 93.4(3) . 6_565
C7 C8 Sm5 83.7(3) . 6_565
C9 C8 Sm5 62.9(6) . 6_565
C25 C8 Sm1 102.9(3) . 6_565
C7 C8 Sm1 66.4(3) . 6_565
C9 C8 Sm1 71.3(6) . 6_565
C10 C9 C8 126.8(16) . .
C10 C9 C28 110.5(12) . .
C8 C9 C28 117.2(14) . .
C10 C9 Sm5 81.4(9) . 6_565
C8 C9 Sm5 84.4(7) . 6_565
C28 C9 Sm5 80.6(7) . 6_565
C10 C9 Sm9 103.0(10) . 6_565
C8 C9 Sm9 72.2(7) . 6_565
C28 C9 Sm9 72.1(8) . 6_565
C10 C9 Sm8 93.3(10) . 6_565
C8 C9 Sm8 64.2(8) . 6_565
C28 C9 Sm8 91.7(10) . 6_565
C10 C9 Sm1 72.4(8) . 6_565
C8 C9 Sm1 79.5(7) . 6_565
C28 C9 Sm1 97.3(7) . 6_565
C10 C9 Sm1 70.4(8) . .
C8 C9 Sm1 79.1(7) . .
C28 C9 Sm1 100.3(7) . .
C9 C10 C1 119.4(12) . .
C9 C10 C11 107.8(11) . .
C1 C10 C11 119.1(11) . .
C9 C10 Sm5 66.1(7) . 6_565
C1 C10 Sm5 85.2(6) . 6_565
C11 C10 Sm5 80.7(5) . 6_565
C9 C10 Sm1 78.4(8) . 6_565
C1 C10 Sm1 66.5(5) . 6_565
C11 C10 Sm1 89.5(5) . 6_565
C9 C10 Sm4 93.2(8) . .
C1 C10 Sm4 68.0(5) . .
C11 C10 Sm4 73.5(5) . .
C9 C10 Sm1 82.9(8) . .
C1 C10 Sm1 61.6(5) . .
C11 C10 Sm1 90.7(5) . .
C9 C10 Sm8 58.6(8) . 6_565
C1 C10 Sm8 78.8(8) . 6_565
C11 C10 Sm8 97.1(8) . 6_565
C9 C10 Sm9 50.6(7) . 6_565
C1 C10 Sm9 94.8(7) . 6_565
C11 C10 Sm9 86.6(6) . 6_565
C29 C11 C12 121.6(7) . .
C29 C11 C10 107.7(8) . .
C12 C11 C10 122.4(9) . .
C29 C11 Sm4 95.9(3) . .
C12 C11 Sm4 72.0(4) . .
C10 C11 Sm4 75.3(6) . .
C29 C11 Sm5 75.0(3) . 6_565
C12 C11 Sm5 97.1(4) . 6_565
C10 C11 Sm5 67.4(5) . 6_565
C29 C11 Sm1 90.9(3) . 6_565
C12 C11 Sm1 87.9(4) . 6_565
C10 C11 Sm1 62.0(5) . 6_565
C32 C12 C13 117.1(10) . .
C32 C12 C11 116.4(9) . .
C13 C12 C11 117.3(7) . .
C32 C12 Sm4 97.8(5) . .
C13 C12 Sm4 65.7(3) . .
C11 C12 Sm4 77.1(4) . .
C2 C13 C12 121.6(7) . .
C2 C13 C14 108.9(5) . .
C12 C13 C14 119.9(6) . .
C2 C13 Sm4 71.6(3) . .
C12 C13 Sm4 82.1(4) . .
C14 C13 Sm4 85.1(3) . .
C34 C14 C15 119.8(8) . .
C34 C14 C13 123.7(7) . .
C15 C14 C13 108.8(6) . .
C34 C14 Sm4 97.7(4) . .
C15 C14 Sm4 80.3(3) . .
C13 C14 Sm4 63.1(3) . .
C14 C15 C3 107.1(9) . .
C14 C15 C16 122.5(7) . .
C3 C15 C16 121.1(7) . .
C14 C15 Sm5 95.1(4) . .
C3 C15 Sm5 65.4(5) . .
C16 C15 Sm5 79.7(3) . .
C14 C15 Sm4 70.2(4) . .
C3 C15 Sm4 67.7(5) . .
C16 C15 Sm4 99.7(3) . .
C17 C16 C15 116.3(5) . .
C17 C16 C36 119.0(6) . .
C15 C16 C36 119.8(6) . .
C17 C16 Sm5 78.0(3) . .
C15 C16 Sm5 69.5(3) . .
C36 C16 Sm5 100.4(3) . .
C17 C16 Sm9 62.2(4) . .
C15 C16 Sm9 86.1(5) . .
C36 C16 Sm9 99.5(4) . .
C16 C17 C18 122.3(6) . .
C16 C17 C39 122.5(6) . .
C18 C17 C39 106.2(5) . .
C16 C17 Sm9 89.0(4) . .
C18 C17 Sm9 63.5(4) . .
C39 C17 Sm9 86.6(5) . .
C16 C17 Sm5 73.9(3) . .
C18 C17 Sm5 66.4(3) . .
C39 C17 Sm5 102.9(3) . .
C4 C18 C17 120.2(6) . .
C4 C18 C19 123.8(7) . .
C17 C18 C19 107.9(5) . .
C4 C18 Sm9 83.7(7) . .
C17 C18 Sm9 81.8(6) . .
C19 C18 Sm9 75.8(4) . .
C4 C18 Sm5 66.8(5) . .
C17 C18 Sm5 83.3(3) . .
C19 C18 Sm5 93.7(3) . .
C4 C18 Sm8 69.3(7) . .
C17 C18 Sm8 97.7(7) . .
C19 C18 Sm8 77.6(5) . .
C20 C19 C40 121.7(5) . .
C20 C19 C18 119.5(6) . .
C40 C19 C18 107.0(6) . .
C20 C19 Sm9 76.6(5) . .
C40 C19 Sm9 91.7(6) . .
C18 C19 Sm9 67.8(4) . .
C20 C19 Sm8 62.2(7) . .
C40 C19 Sm8 107.0(7) . .
C18 C19 Sm8 71.4(6) . .
C19 C20 C21 116.8(6) . .
C19 C20 C43 119.3(5) . .
C21 C20 C43 118.4(5) . .
C19 C20 Sm8 87.3(9) . .
C21 C20 Sm8 63.3(7) . .
C43 C20 Sm8 96.0(7) . .
C19 C20 Sm9 69.7(5) . .
C21 C20 Sm9 81.0(5) . .
C43 C20 Sm9 96.0(4) . .
C22 C21 C20 119.5(6) . .
C22 C21 C5 111.0(6) . .
C20 C21 C5 123.4(5) . .
C22 C21 Sm8 88.5(9) . .
C20 C21 Sm8 81.5(6) . .
C5 C21 Sm8 75.8(7) . .
C22 C21 Sm9 103.8(4) . .
C20 C21 Sm9 66.9(4) . .
C5 C21 Sm9 78.2(4) . .
C22 C21 Sm1 81.4(3) . .
C20 C21 Sm1 99.0(3) . .
C5 C21 Sm1 64.1(2) . .
C22 C21 Sm5 97.0(3) . .
C20 C21 Sm5 84.7(3) . .
C5 C21 Sm5 64.7(2) . .
C22 C21 Sm8 57.9(5) . 6_565
C20 C21 Sm8 104.0(6) . 6_565
C5 C21 Sm8 81.8(5) . 6_565
C22 C21 Sm1 75.7(3) . 6_565
C20 C21 Sm1 102.8(3) . 6_565
C5 C21 Sm1 65.9(2) . 6_565
C21 C22 C23 126.6(9) . .
C21 C22 C7 109.2(4) . .
C23 C22 C7 115.8(9) . .
C21 C22 Sm8 95.9(6) . 6_565
C23 C22 Sm8 79.0(5) . 6_565
C7 C22 Sm8 65.1(7) . 6_565
C21 C22 Sm8 60.4(7) . .
C23 C22 Sm8 94.3(7) . .
C7 C22 Sm8 86.9(5) . .
C21 C22 Sm1 78.7(2) . 6_565
C23 C22 Sm1 96.0(3) . 6_565
C7 C22 Sm1 64.1(2) . 6_565
C21 C22 Sm1 72.5(2) . .
C23 C22 Sm1 98.7(2) . .
C7 C22 Sm1 68.2(2) . .
C24 C23 C44 120.1(6) . .
C24 C23 C22 120.5(8) . .
C44 C23 C22 115.7(7) . .
C24 C23 Sm8 80.4(7) . 6_565
C44 C23 Sm8 103.7(7) . 6_565
C22 C23 Sm8 68.0(6) . 6_565
C24 C23 Sm8 111.4(5) . .
C44 C23 Sm8 83.2(5) . .
C22 C23 Sm8 56.6(6) . .
C24 C23 Sm9 66.3(4) . 6_565
C44 C23 Sm9 105.0(3) . 6_565
C22 C23 Sm9 81.4(5) . 6_565
C23 C24 C25 120.7(6) . .
C23 C24 C47 120.5(8) . .
C25 C24 C47 109.3(7) . .
C23 C24 Sm8 70.4(7) . 6_565
C25 C24 Sm8 66.2(7) . 6_565
C47 C24 Sm8 106.4(7) . 6_565
C23 C24 Sm9 86.9(5) . 6_565
C25 C24 Sm9 59.1(4) . 6_565
C47 C24 Sm9 93.1(6) . 6_565
C8 C25 C24 120.6(6) . .
C8 C25 C26 122.2(7) . .
C24 C25 C26 107.5(6) . .
C8 C25 Sm9 72.8(5) . 6_565
C24 C25 Sm9 89.9(5) . 6_565
C26 C25 Sm9 77.5(6) . 6_565
C8 C25 Sm8 62.3(6) . 6_565
C24 C25 Sm8 82.8(7) . 6_565
C26 C25 Sm8 96.8(8) . 6_565
C8 C25 Sm5 59.6(3) . 6_565
C24 C25 Sm5 96.3(3) . 6_565
C26 C25 Sm5 86.7(4) . 6_565
C27 C26 C48 120.9(7) . .
C27 C26 C25 120.3(7) . .
C48 C26 C25 107.7(6) . .
C27 C26 Sm9 70.2(5) . 6_565
C48 C26 Sm9 100.8(5) . 6_565
C25 C26 Sm9 68.4(5) . 6_565
C28 C27 C26 114.6(6) . .
C28 C27 C51 120.8(7) . .
C26 C27 C51 118.4(7) . .
C28 C27 Sm9 71.7(5) . 6_565
C26 C27 Sm9 76.5(5) . 6_565
C51 C27 Sm9 96.6(5) . 6_565
C28 C27 Sm5 58.2(3) . 6_565
C26 C27 Sm5 89.2(4) . 6_565
C51 C27 Sm5 97.8(3) . 6_565
C27 C28 C9 126.1(9) . .
C27 C28 C29 120.7(7) . .
C9 C28 C29 105.2(9) . .
C27 C28 Sm9 75.2(5) . 6_565
C9 C28 Sm9 72.9(7) . 6_565
C29 C28 Sm9 96.5(5) . 6_565
C27 C28 Sm5 94.4(3) . 6_565
C9 C28 Sm5 65.5(6) . 6_565
C29 C28 Sm5 80.4(3) . 6_565
C27 C28 Sm8 87.5(5) . 6_565
C9 C28 Sm8 58.8(8) . 6_565
C29 C28 Sm8 96.8(5) . 6_565
C11 C29 C30 122.9(7) . .
C11 C29 C28 108.5(7) . .
C30 C29 C28 119.9(7) . .
C11 C29 Sm5 74.9(3) . 6_565
C30 C29 Sm5 96.5(4) . 6_565
C28 C29 Sm5 67.5(3) . 6_565
C11 C29 Sm9 90.8(5) . 6_565
C30 C29 Sm9 94.1(5) . 6_565
C28 C29 Sm9 53.9(3) . 6_565
C31 C30 C52 123.4(8) . .
C31 C30 C29 113.2(8) . .
C52 C30 C29 119.3(7) . .
C30 C31 C32 124.1(10) . .
C30 C31 C55 119.6(8) . .
C32 C31 C55 105.6(10) . .
C12 C32 C31 119.9(12) . .
C12 C32 C33 122.0(10) . .
C31 C32 C33 108.7(11) . .
C34 C33 C56 123.5(15) . .
C34 C33 C32 118.8(7) . .
C56 C33 C32 105.3(17) . .
C33 C34 C14 116.9(11) . .
C33 C34 C35 118.3(8) . .
C14 C34 C35 119.4(7) . .
C58 C35 C34 116.3(8) . .
C58 C35 C36 115.2(9) . .
C34 C35 C36 123.3(7) . .
C37 C36 C35 123.7(7) . .
C37 C36 C16 119.1(6) . .
C35 C36 C16 114.5(8) . .
C36 C37 C38 121.7(6) . .
C36 C37 C60 120.1(7) . .
C38 C37 C60 115.4(7) . .
C39 C38 C37 118.4(6) . .
C39 C38 C63 114.6(7) . .
C37 C38 C63 121.6(7) . .
C40 C39 C38 122.7(6) . .
C40 C39 C17 109.1(6) . .
C38 C39 C17 119.3(6) . .
C40 C39 Sm9 74.9(4) . .
C38 C39 Sm9 101.1(4) . .
C17 C39 Sm9 62.6(4) . .
C41 C40 C39 122.0(8) . .
C41 C40 C19 116.8(7) . .
C39 C40 C19 109.1(6) . .
C41 C40 Sm9 99.5(5) . .
C39 C40 Sm9 76.3(5) . .
C19 C40 Sm9 57.8(4) . .
C42 C41 C40 124.6(11) . .
C42 C41 C64 110.8(8) . .
C40 C41 C64 115.6(10) . .
C41 C42 C66 111.1(10) . .
C41 C42 C43 121.4(9) . .
C66 C42 C43 119.7(11) . .
C44 C43 C42 118.8(7) . .
C44 C43 C20 120.6(5) . .
C42 C43 C20 115.2(7) . .
C44 C43 Sm8 84.7(7) . .
C42 C43 Sm8 110.0(8) . .
C20 C43 Sm8 54.2(6) . .
C44 C43 Sm9 97.5(4) . .
C42 C43 Sm9 94.8(6) . .
C20 C43 Sm9 54.4(3) . .
C43 C44 C45 120.2(5) . .
C43 C44 C23 118.4(5) . .
C45 C44 C23 118.1(6) . .
C67 C45 C44 119.0(5) . .
C67 C45 C46 117.6(5) . .
C44 C45 C46 120.4(5) . .
C47 C46 C70 117.9(7) . .
C47 C46 C45 118.3(7) . .
C70 C46 C45 119.5(6) . .
C46 C47 C24 122.4(10) . .
C46 C47 C48 122.3(8) . .
C24 C47 C48 105.9(9) . .
C49 C48 C26 119.3(7) . .
C49 C48 C47 119.4(8) . .
C26 C48 C47 108.7(8) . .
C48 C49 C71 119.9(7) . .
C48 C49 C50 119.8(7) . .
C71 C49 C50 109.4(6) . .
C51 C50 C73 120.8(7) . .
C51 C50 C49 122.5(6) . .
C73 C50 C49 108.7(7) . .
C51 C50 Sm3 102.7(3) . 6_565
C73 C50 Sm3 56.9(3) . 6_565
C49 C50 Sm3 80.3(4) . 6_565
C50 C51 C27 118.0(7) . .
C50 C51 C52 119.0(7) . .
C27 C51 C52 118.7(7) . .
C50 C51 Sm9 103.9(4) . 6_565
C27 C51 Sm9 54.5(3) . 6_565
C52 C51 Sm9 91.4(4) . 6_565
C30 C52 C51 120.3(7) . .
C30 C52 C53 116.8(7) . .
C51 C52 C53 119.2(7) . .
C54 C53 C74 118.1(8) . .
C54 C53 C52 121.7(8) . .
C74 C53 C52 117.4(7) . .
C55 C54 C53 117.5(9) . .
C55 C54 C77 116.4(10) . .
C53 C54 C77 121.2(9) . .
C56 C55 C54 120.3(10) . .
C56 C55 C31 109.3(7) . .
C54 C55 C31 120.9(9) . .
C55 C56 C57 122.7(7) . .
C55 C56 C33 110.5(12) . .
C57 C56 C33 116.2(12) . .
C58 C57 C56 120.0(7) . .
C58 C57 C78 115.3(10) . .
C56 C57 C78 113.2(9) . .
C57 C58 C35 124.1(10) . .
C57 C58 C59 106.8(8) . .
C35 C58 C59 121.1(8) . .
C60 C59 C79 121.7(10) . .
C60 C59 C58 122.7(7) . .
C79 C59 C58 105.8(9) . .
C59 C60 C61 117.1(8) . .
C59 C60 C37 117.1(8) . .
C61 C60 C37 120.8(8) . .
C62 C61 C60 123.0(9) . .
C62 C61 C81 107.9(9) . .
C60 C61 C81 122.3(9) . .
C62 C61 Sm3 61.6(4) . .
C60 C61 Sm3 96.9(4) . .
C81 C61 Sm3 83.7(4) . .
C61 C62 C63 119.5(8) . .
C61 C62 C83 104.3(12) . .
C63 C62 C83 125.6(11) . .
C61 C62 Sm3 87.1(4) . .
C63 C62 Sm3 83.7(3) . .
C83 C62 Sm3 67.1(7) . .
C64 C63 C62 112.9(7) . .
C64 C63 C38 122.4(7) . .
C62 C63 C38 119.0(7) . .
C64 C63 Sm3 84.0(4) . .
C62 C63 Sm3 62.8(3) . .
C38 C63 Sm3 98.0(3) . .
C63 C64 C65 124.0(8) . .
C63 C64 C41 120.5(8) . .
C65 C64 C41 103.1(7) . .
C63 C64 Sm3 66.9(4) . .
C65 C64 Sm3 69.8(4) . .
C41 C64 Sm3 104.3(4) . .
C84 C65 C66 121.8(8) . .
C84 C65 C64 120.2(9) . .
C66 C65 C64 107.7(6) . .
C84 C65 Sm3 64.9(3) . .
C66 C65 Sm3 95.9(3) . .
C64 C65 Sm3 79.5(4) . .
C84 C65 Sm7 61.7(4) . .
C66 C65 Sm7 79.5(4) . .
C64 C65 Sm7 100.6(4) . .
C67 C66 C42 122.4(8) . .
C67 C66 C65 120.4(7) . .
C42 C66 C65 106.6(8) . .
C66 C67 C68 117.2(8) . .
C66 C67 C45 119.7(5) . .
C68 C67 C45 118.5(8) . .
C66 C67 Sm7 90.4(4) . .
C68 C67 Sm7 62.2(3) . .
C45 C67 Sm7 96.0(3) . .
C66 C67 Sm7 101.3(4) . 6_565
C68 C67 Sm7 58.7(3) . 6_565
C45 C67 Sm7 89.0(3) . 6_565
C69 C68 C67 124.0(8) . .
C69 C68 C85 107.7(9) . .
C67 C68 C85 120.7(13) . .
C69 C68 Sm7 83.6(5) . .
C67 C68 Sm7 86.9(4) . .
C85 C68 Sm7 71.0(4) . .
C69 C68 Sm7 71.1(5) . 6_565
C67 C68 Sm7 91.8(4) . 6_565
C85 C68 Sm7 78.5(4) . 6_565
C70 C69 C68 118.4(6) . .
C70 C69 C87 124.4(7) . .
C68 C69 C87 110.1(6) . .
C70 C69 Sm7 91.5(4) . 6_565
C68 C69 Sm7 75.5(4) . 6_565
C87 C69 Sm7 75.4(5) . 6_565
C70 C69 Sm7 98.9(4) . .
C68 C69 Sm7 65.1(4) . .
C87 C69 Sm7 77.7(4) . .
C70 C69 Sm3 76.5(3) . 6_565
C68 C69 Sm3 101.7(3) . 6_565
C87 C69 Sm3 68.3(3) . 6_565
C69 C70 C46 121.5(7) . .
C69 C70 C71 113.3(7) . .
C46 C70 C71 118.9(6) . .
C69 C70 Sm3 74.2(3) . 6_565
C46 C70 Sm3 101.9(3) . 6_565
C71 C70 Sm3 68.3(3) . 6_565
C69 C70 Sm7 58.9(3) . 6_565
C46 C70 Sm7 93.0(4) . 6_565
C71 C70 Sm7 93.3(4) . 6_565
C49 C71 C72 107.5(7) . .
C49 C71 C70 119.9(6) . .
C72 C71 C70 121.2(7) . .
C49 C71 Sm3 97.1(4) . 6_565
C72 C71 Sm3 60.5(3) . 6_565
C70 C71 Sm3 80.2(3) . 6_565
C88 C72 C71 123.6(8) . .
C88 C72 C73 121.6(7) . .
C71 C72 C73 108.0(6) . .
C88 C72 Sm3 76.8(6) . 6_565
C71 C72 Sm3 86.2(3) . 6_565
C73 C72 Sm3 81.5(3) . 6_565
C74 C73 C50 123.6(8) . .
C74 C73 C72 120.5(8) . .
C50 C73 C72 105.5(6) . .
C74 C73 Sm3 80.7(4) . 6_565
C50 C73 Sm3 94.8(3) . 6_565
C72 C73 Sm3 62.5(3) . 6_565
C73 C74 C75 117.0(9) . .
C73 C74 C53 119.8(8) . .
C75 C74 C53 118.6(7) . .
C73 C74 Sm3 69.5(4) . 6_565
C75 C74 Sm3 77.2(4) . 6_565
C53 C74 Sm3 102.2(3) . 6_565
C76 C75 C74 123.6(9) . .
C76 C75 C89 106.7(9) . .
C74 C75 C89 122.1(7) . .
C76 C75 Sm3 104.8(5) . 6_565
C74 C75 Sm3 71.9(4) . 6_565
C89 C75 Sm3 68.9(4) . 6_565
C76 C75 Sm6 64.8(5) . .
C74 C75 Sm6 96.8(4) . .
C89 C75 Sm6 78.9(6) . .
C76 C75 Sm2 81.9(5) . .
C74 C75 Sm2 95.4(4) . .
C89 C75 Sm2 63.1(4) . .
C75 C76 C91 110.0(9) . .
C75 C76 C77 119.5(11) . .
C91 C76 C77 122.4(9) . .
C75 C76 Sm6 85.3(5) . .
C91 C76 Sm6 69.1(5) . .
C77 C76 Sm6 86.8(6) . .
C75 C76 Sm2 71.0(4) . .
C91 C76 Sm2 67.1(4) . .
C77 C76 Sm2 102.3(5) . .
C78 C77 C76 117.9(14) . .
C78 C77 C54 119.7(11) . .
C76 C77 C54 118.3(11) . .
C78 C77 Sm6 88.5(8) . .
C76 C77 Sm6 62.6(6) . .
C54 C77 Sm6 98.8(5) . .
C77 C78 C57 125.8(13) . .
C77 C78 C79 121.8(7) . .
C57 C78 C79 99.7(11) . .
C80 C79 C59 122.1(13) . .
C80 C79 C78 115.8(11) . .
C59 C79 C78 110.9(9) . .
C80 C79 Sm6 60.4(6) . .
C59 C79 Sm6 94.1(5) . .
C78 C79 Sm6 83.7(5) . .
C79 C80 C91 124.5(14) . .
C79 C80 C81 116.6(11) . .
C91 C80 C81 112.6(11) . .
C79 C80 Sm6 91.1(7) . .
C91 C80 Sm6 69.7(5) . .
C81 C80 Sm6 84.2(7) . .
C79 C80 Sm2 105.5(6) . 6_565
C91 C80 Sm2 70.1(5) . 6_565
C81 C80 Sm2 68.8(5) . 6_565
C82 C81 C61 111.0(13) . .
C82 C81 C80 117.4(13) . .
C61 C81 C80 118.6(9) . .
C82 C81 Sm6 79.4(8) . .
C61 C81 Sm6 91.7(4) . .
C80 C81 Sm6 64.1(6) . .
C82 C81 Sm2 61.6(7) . 6_565
C61 C81 Sm2 90.2(4) . 6_565
C80 C81 Sm2 82.0(6) . 6_565
C82 C81 Sm3 65.7(8) . .
C61 C81 Sm3 66.0(4) . .
C80 C81 Sm3 102.4(6) . .
C81 C82 C92 135(2) . .
C81 C82 C83 106.0(18) . .
C92 C82 C83 113.1(19) . .
C81 C82 Sm2 90.2(9) . 6_565
C92 C82 Sm2 73.1(7) . 6_565
C83 C82 Sm2 84.2(10) . 6_565
C81 C82 Sm3 86.8(9) . .
C92 C82 Sm3 95.7(8) . .
C83 C82 Sm3 57.6(8) . .
C81 C82 Sm2 92.9(10) . .
C92 C82 Sm2 66.5(6) . .
C83 C82 Sm2 90.1(10) . .
C81 C82 Sm6 73.3(9) . .
C92 C82 Sm6 80.2(8) . .
C83 C82 Sm6 97.8(10) . .
C81 C82 Sm7 103.6(9) . .
C92 C82 Sm7 72.3(7) . .
C83 C82 Sm7 68.7(10) . .
C82 C83 C84 130(2) . .
C82 C83 C62 110.2(18) . .
C84 C83 C62 114.4(17) . .
C82 C83 Sm3 89.6(11) . .
C84 C83 Sm3 80.3(8) . .
C62 C83 Sm3 75.3(8) . .
C82 C83 Sm2 64.7(10) . 6_565
C84 C83 Sm2 88.1(9) . 6_565
C62 C83 Sm2 96.0(8) . 6_565
C82 C83 Sm7 83.4(11) . .
C84 C83 Sm7 67.7(8) . .
C62 C83 Sm7 99.1(8) . .
C65 C84 C85 117.6(8) . .
C65 C84 C83 121.1(12) . .
C85 C84 C83 111.0(12) . .
C65 C84 Sm3 84.8(3) . .
C85 C84 Sm3 89.9(3) . .
C83 C84 Sm3 63.6(7) . .
C65 C84 Sm7 91.4(4) . .
C85 C84 Sm7 63.7(3) . .
C83 C84 Sm7 81.7(8) . .
C65 C84 Sm2 105.2(3) . 6_565
C85 C84 Sm2 69.3(3) . 6_565
C83 C84 Sm2 63.3(7) . 6_565
C84 C85 C68 120.9(9) . .
C84 C85 C86 123.0(9) . .
C68 C85 C86 107.1(11) . .
C84 C85 Sm7 84.0(4) . .
C68 C85 Sm7 74.6(4) . .
C86 C85 Sm7 80.8(5) . .
C84 C85 Sm7 95.9(4) . 6_565
C68 C85 Sm7 68.6(5) . 6_565
C86 C85 Sm7 73.7(5) . 6_565
C84 C85 Sm3 59.8(3) . .
C68 C85 Sm3 93.9(3) . .
C86 C85 Sm3 90.0(3) . .
C84 C85 Sm2 83.1(3) . 6_565
C68 C85 Sm2 91.8(3) . 6_565
C86 C85 Sm2 65.7(3) . 6_565
C84 C85 Sm2 91.2(3) . .
C68 C85 Sm2 87.1(4) . .
C86 C85 Sm2 61.0(3) . .
C92 C86 C87 122.6(8) . .
C92 C86 C85 118.0(11) . .
C87 C86 C85 107.9(8) . .
C92 C86 Sm7 92.3(4) . 6_565
C87 C86 Sm7 68.9(4) . 6_565
C85 C86 Sm7 73.5(4) . 6_565
C92 C86 Sm7 88.3(5) . .
C87 C86 Sm7 80.7(4) . .
C85 C86 Sm7 65.5(4) . .
C92 C86 Sm2 70.5(3) . .
C87 C86 Sm2 77.3(4) . .
C85 C86 Sm2 89.9(3) . .
C92 C86 Sm2 67.3(3) . 6_565
C87 C86 Sm2 86.1(4) . 6_565
C85 C86 Sm2 84.1(3) . 6_565
C86 C87 C69 107.0(7) . .
C86 C87 C88 127.3(7) . .
C69 C87 C88 117.6(7) . .
C86 C87 Sm7 78.6(4) . 6_565
C69 C87 Sm7 70.4(5) . 6_565
C88 C87 Sm7 90.7(5) . 6_565
C86 C87 Sm3 99.9(3) . 6_565
C69 C87 Sm3 80.5(3) . 6_565
C88 C87 Sm3 63.6(4) . 6_565
C86 C87 Sm2 71.9(3) . .
C69 C87 Sm2 92.8(3) . .
C88 C87 Sm2 79.0(4) . .
C86 C87 Sm7 68.7(3) . .
C69 C87 Sm7 71.8(5) . .
C88 C87 Sm7 99.2(5) . .
C86 C87 Sm2 64.8(3) . 6_565
C69 C87 Sm2 92.0(3) . 6_565
C88 C87 Sm2 86.2(4) . 6_565
C72 C88 C89 125.3(10) . .
C72 C88 C87 118.2(7) . .
C89 C88 C87 104.7(12) . .
C72 C88 Sm3 71.2(4) . 6_565
C89 C88 Sm3 84.4(6) . 6_565
C87 C88 Sm3 81.1(5) . 6_565
C72 C88 Sm2 98.1(5) . .
C89 C88 Sm2 65.8(6) . .
C87 C88 Sm2 69.6(5) . .
C72 C88 Sm7 89.0(5) . 6_565
C89 C88 Sm7 86.1(7) . 6_565
C87 C88 Sm7 58.1(5) . 6_565
C88 C89 C90 133.0(13) . .
C88 C89 C75 112.4(10) . .
C90 C89 C75 104.3(7) . .
C88 C89 Sm2 84.2(6) . .
C90 C89 Sm2 70.6(4) . .
C75 C89 Sm2 84.8(5) . .
C88 C89 Sm3 62.7(5) . 6_565
C90 C89 Sm3 99.5(5) . 6_565
C75 C89 Sm3 77.6(5) . 6_565
C88 C89 Sm2 88.2(6) . 6_565
C90 C89 Sm2 64.3(4) . 6_565
C75 C89 Sm2 88.0(5) . 6_565
C88 C89 Sm6 100.9(7) . .
C90 C89 Sm6 65.1(4) . .
C75 C89 Sm6 69.9(5) . .
C91 C90 C89 110.5(9) . .
C91 C90 C92 121.5(7) . .
C89 C90 C92 117.3(7) . .
C91 C90 Sm2 86.5(3) . .
C89 C90 Sm2 76.9(4) . .
C92 C90 Sm2 74.0(3) . .
C91 C90 Sm2 84.4(3) . 6_565
C89 C90 Sm2 86.3(4) . 6_565
C92 C90 Sm2 67.7(3) . 6_565
C91 C90 Sm6 65.0(5) . .
C89 C90 Sm6 85.7(5) . .
C92 C90 Sm6 86.5(4) . .
C80 C91 C90 125.7(11) . .
C80 C91 C76 115.6(7) . .
C90 C91 C76 108.4(8) . .
C80 C91 Sm6 77.2(5) . .
C90 C91 Sm6 83.1(5) . .
C76 C91 Sm6 77.7(5) . .
C80 C91 Sm2 90.0(6) . .
C90 C91 Sm2 63.3(3) . .
C76 C91 Sm2 85.0(4) . .
C80 C91 Sm2 82.1(6) . 6_565
C90 C91 Sm2 66.0(3) . 6_565
C76 C91 Sm2 91.8(4) . 6_565
C82 C92 C86 124.6(12) . .
C82 C92 C90 107.5(12) . .
C86 C92 C90 115.1(7) . .
C82 C92 Sm2 74.5(7) . 6_565
C86 C92 Sm2 80.8(3) . 6_565
C90 C92 Sm2 78.6(3) . 6_565
C82 C92 Sm2 83.6(7) . .
C86 C92 Sm2 77.8(3) . .
C90 C92 Sm2 71.9(3) . .
C82 C92 Sm7 80.9(7) . .
C86 C92 Sm7 62.8(3) . .
C90 C92 Sm7 94.1(4) . .
C82 C92 Sm6 72.3(8) . .
C86 C92 Sm6 96.2(4) . .
C90 C92 Sm6 63.6(3) . .
C82 C92 Sm7 90.4(7) . 6_565
C86 C92 Sm7 59.6(4) . 6_565
C90 C92 Sm7 86.8(4) . 6_565
N1 Ni1 N3 177.90(8) . .
N1 Ni1 N2 89.98(4) . 6_565
N3 Ni1 N2 89.97(4) . 6_565
N1 Ni1 N2 89.98(4) . .
N3 Ni1 N2 89.97(4) . .
N2 Ni1 N2 177.37(8) 6_565 .
C94 N1 C94 104.15(17) . 6_565
C94 N1 Ni1 127.91(9) . .
C94 N1 Ni1 127.91(9) 6_565 .
C96 N2 C99 104.24(12) . .
C96 N2 Ni1 127.98(10) . .
C99 N2 Ni1 127.77(10) . .
C101 N3 C101 103.79(17) 6_565 .
C101 N3 Ni1 128.02(8) 6_565 .
C101 N3 Ni1 128.02(8) . .
C93 C93 C94 106.23(9) 6_565 .
C93 C93 C103 128.83(9) 6_565 .
C94 C93 C103 124.86(14) . .
N1 C94 C95 125.18(14) . .
N1 C94 C93 111.69(13) . .
C95 C94 C93 123.11(14) . .
C94 C95 C96 123.91(14) . .
N2 C96 C95 124.99(13) . .
N2 C96 C97 111.51(13) . .
C95 C96 C97 123.49(14) . .
C98 C97 C96 106.38(13) . .
C98 C97 C105 129.26(15) . .
C96 C97 C105 124.31(15) . .
C97 C98 C99 106.33(13) . .
C97 C98 C107 129.51(14) . .
C99 C98 C107 124.11(14) . .
C100 C99 N2 125.23(13) . .
C100 C99 C98 123.21(13) . .
N2 C99 C98 111.54(13) . .
C99 C100 C101 124.06(14) . .
C100 C101 N3 124.89(13) . .
C100 C101 C102 123.28(13) . .
N3 C101 C102 111.79(13) . .
C102 C102 C101 106.31(8) 6_565 .
C102 C102 C109 128.71(9) 6_565 .
C101 C102 C109 124.67(14) . .
C93 C103 C104 113.15(15) . .
C97 C105 C106 112.76(15) . .
C98 C107 C108 112.90(15) . .
C102 C109 C110 111.46(14) . .
C116 C111 C112 121.5(2) . .
C116 C111 Cl1 119.4(2) . .
C112 C111 Cl1 119.1(2) . .
C113 C112 C111 119.0(2) . .
C112 C113 C114 120.5(3) . .
C115 C114 C113 120.5(3) . .
C114 C115 C116 119.8(2) . .
C111 C116 C115 118.7(2) . .
C122 C117 C118 119.0(16) . .
C122 C117 Cl2 118.6(3) . .
C118 C117 Cl2 122.3(16) . .
C119 C118 C117 120.8(14) . .
C118 C119 C120 120.5(5) . .
C119 C120 C121 120.3(5) . .
C120 C121 C122 120.3(4) . .
C121 C122 C117 119.1(4) . .

loop_
_geom_bond_atom_site_label_1
_geom_bond_atom_site_label_2
_geom_bond_distance
_geom_bond_site_symmetry_2
Sm1 C6 2.503(4) .
Sm1 C6 2.510(3) 6_565
Sm1 C1 2.512(4) 6_565
Sm1 C1 2.563(4) .
Sm2 C92 2.472(5) 6_565
Sm2 C82 2.489(15) 6_565
Sm2 C90 2.516(5) .
Sm2 C92 2.544(5) .
Sm2 C89 2.599(9) .
Sm2 C90 2.619(5) 6_565
Sm3 C83 2.227(16) .
Sm3 C72 2.272(6) 6_565
Sm3 C88 2.335(9) 6_565
Sm3 C62 2.337(7) .
Sm3 C84 2.450(6) .
Sm3 C73 2.533(7) 6_565
Sm3 C87 2.576(6) 6_565
Sm4 C2 2.394(5) 6_565
Sm4 C2 2.394(5) .
Sm4 C13 2.429(5) 6_565
Sm4 C13 2.429(5) .
Sm5 C9 2.359(14) 6_565
Sm5 C4 2.426(10) .
Sm5 C3 2.438(12) .
Sm5 C10 2.552(12) 6_565
Sm5 C28 2.559(6) 6_565
Sm6 C91 2.428(10) 6_565
Sm6 C91 2.428(10) .
Sm6 C80 2.524(16) .
Sm6 C80 2.524(16) 6_565
Sm6 C76 2.540(14) 6_565
Sm6 C76 2.540(14) .
Sm7 C85 2.401(9) .
Sm7 C69 2.405(12) 6_565
Sm7 C68 2.448(13) .
Sm7 C68 2.462(13) 6_565
Sm7 C87 2.470(8) 6_565
Sm7 C85 2.592(9) 6_565
Sm8 C21 2.21(3) .
Sm8 C8 2.29(3) 6_565
Sm8 C5 2.32(3) .
Sm8 C7 2.32(3) 6_565
Sm9 C18 2.267(13) .
Sm9 C19 2.373(13) .
Sm9 C8 2.402(14) 6_565
Sm9 C28 2.406(16) 6_565
Sm9 C25 2.411(13) 6_565
Sm9 C9 2.416(18) 6_565
C1 C2 1.439(8) .
C1 C10 1.455(14) .
C1 C6 1.457(9) .
C1 Sm5 2.830(6) 6_565
C1 Sm8 3.02(2) 6_565
C2 C13 1.419(9) .
C2 C3 1.462(16) .
C2 Sm1 2.747(4) 6_565
C3 C15 1.425(11) .
C3 C4 1.447(15) .
C3 Sm1 2.935(12) 6_565
C4 C18 1.324(13) .
C4 C5 1.503(13) .
C4 Sm1 3.066(11) 6_565
C5 C6 1.389(16) .
C5 C21 1.434(7) .
C5 Sm1 2.732(4) 6_565
C6 C7 1.482(10) .
C6 Sm1 2.510(3) 6_565
C6 Sm8 2.75(3) 6_565
C6 Sm5 2.999(7) 6_565
C7 C8 1.410(8) .
C7 C22 1.492(14) .
C7 Sm8 2.32(3) 6_565
C7 Sm1 2.661(5) 6_565
C7 Sm5 2.852(7) 6_565
C7 Sm9 2.878(18) 6_565
C8 C25 1.393(9) .
C8 C9 1.431(17) .
C8 Sm8 2.29(3) 6_565
C8 Sm9 2.402(14) 6_565
C8 Sm5 2.638(6) 6_565
C8 Sm1 2.890(5) 6_565
C9 C10 1.39(2) .
C9 C28 1.45(2) .
C9 Sm5 2.359(14) 6_565
C9 Sm9 2.416(18) 6_565
C9 Sm8 2.51(3) 6_565
C9 Sm1 2.785(15) 6_565
C10 C11 1.461(12) .
C10 Sm5 2.552(12) 6_565
C10 Sm1 2.709(12) 6_565
C10 Sm8 2.94(3) 6_565
C10 Sm9 3.045(18) 6_565
C11 C29 1.420(10) .
C11 C12 1.426(13) .
C11 Sm5 2.729(7) 6_565
C11 Sm1 3.067(6) 6_565
C12 C32 1.399(16) .
C12 C13 1.422(11) .
C13 C14 1.436(11) .
C14 C34 1.403(12) .
C14 C15 1.423(9) .
C15 C16 1.453(10) .
C16 C17 1.368(8) .
C16 C36 1.483(9) .
C17 C18 1.445(8) .
C17 C39 1.448(8) .
C18 C19 1.452(7) .
C19 C20 1.404(9) .
C19 C40 1.424(10) .
C20 C21 1.421(8) .
C20 C43 1.494(8) .
C21 C22 1.312(15) .
C21 Sm8 2.96(3) 6_565
C21 Sm1 2.985(4) 6_565
C22 C23 1.479(7) .
C22 Sm8 2.52(3) 6_565
C22 Sm1 2.950(4) 6_565
C23 C24 1.380(8) .
C23 C44 1.455(8) .
C23 Sm8 2.67(2) 6_565
C23 Sm9 3.063(18) 6_565
C24 C25 1.447(10) .
C24 C47 1.454(11) .
C24 Sm8 2.791(17) 6_565
C24 Sm9 2.809(16) 6_565
C25 C26 1.453(9) .
C25 Sm9 2.411(13) 6_565
C25 Sm8 2.57(2) 6_565
C25 Sm5 3.055(8) 6_565
C26 C27 1.427(11) .
C26 C48 1.442(12) .
C26 Sm9 2.532(15) 6_565
C27 C28 1.385(10) .
C27 C51 1.454(9) .
C27 Sm9 2.450(18) 6_565
C27 Sm5 3.001(8) 6_565
C28 C29 1.470(10) .
C28 Sm9 2.406(16) 6_565
C28 Sm5 2.559(6) 6_565
C28 Sm8 2.94(3) 6_565
C29 C30 1.438(11) .
C29 Sm5 2.730(7) 6_565
C29 Sm9 2.958(17) 6_565
C30 C31 1.384(13) .
C30 C52 1.435(10) .
C31 C32 1.470(13) .
C31 C55 1.475(15) .
C32 C33 1.50(3) .
C33 C34 1.40(3) .
C33 C56 1.442(11) .
C34 C35 1.452(14) .
C35 C58 1.433(12) .
C35 C36 1.477(11) .
C36 C37 1.398(11) .
C37 C38 1.451(10) .
C37 C60 1.486(10) .
C38 C39 1.426(9) .
C38 C63 1.458(9) .
C39 C40 1.399(9) .
C40 C41 1.399(10) .
C41 C42 1.33(2) .
C41 C64 1.480(15) .
C42 C66 1.403(12) .
C42 C43 1.454(12) .
C43 C44 1.443(9) .
C44 C45 1.448(8) .
C45 C67 1.447(8) .
C45 C46 1.472(8) .
C46 C47 1.352(13) .
C46 C70 1.444(9) .
C47 C48 1.473(17) .
C48 C49 1.358(11) .
C49 C71 1.413(11) .
C49 C50 1.444(10) .
C50 C51 1.377(10) .
C50 C73 1.431(10) .
C50 Sm3 3.012(7) 6_565
C51 C52 1.468(11) .
C51 Sm9 2.99(2) 6_565
C52 C53 1.489(12) .
C53 C54 1.453(12) .
C53 C74 1.466(11) .
C54 C55 1.446(10) .
C54 C77 1.474(18) .
C55 C56 1.418(13) .
C56 C57 1.425(9) .
C57 C58 1.374(12) .
C57 C78 1.465(9) .
C58 C59 1.469(13) .
C59 C60 1.396(13) .
C59 C79 1.459(14) .
C60 C61 1.406(12) .
C61 C62 1.384(13) .
C61 C81 1.467(12) .
C62 C63 1.450(12) .
C62 C83 1.48(3) .
C63 C64 1.378(11) .
C64 C65 1.467(11) .
C65 C84 1.365(11) .
C65 C66 1.466(12) .
C66 C67 1.400(8) .
C67 C68 1.421(13) .
C67 Sm7 2.881(16) 6_565
C68 C69 1.40(2) .
C68 C85 1.436(12) .
C68 Sm7 2.462(13) 6_565
C69 C70 1.389(10) .
C69 C87 1.433(9) .
C69 Sm7 2.405(12) 6_565
C69 Sm3 2.734(6) 6_565
C70 C71 1.461(11) .
C70 Sm3 2.763(6) 6_565
C70 Sm7 2.808(14) 6_565
C71 C72 1.436(9) .
C71 Sm3 2.605(6) 6_565
C72 C88 1.272(17) .
C72 C73 1.504(11) .
C72 Sm3 2.272(6) 6_565
C73 C74 1.345(11) .
C73 Sm3 2.533(7) 6_565
C74 C75 1.447(12) .
C74 Sm3 2.670(8) 6_565
C75 C76 1.401(12) .
C75 C89 1.546(18) .
C75 Sm3 2.740(7) 6_565
C76 C91 1.424(14) .
C76 C77 1.455(17) .
C77 C78 1.33(2) .
C78 C79 1.50(2) .
C79 C80 1.384(18) .
C80 C91 1.415(15) .
C80 C81 1.478(19) .
C80 Sm2 3.006(12) 6_565
C81 C82 1.34(2) .
C81 Sm2 2.830(7) 6_565
C82 C92 1.39(2) .
C82 C83 1.43(3) .
C82 Sm2 2.489(15) 6_565
C83 C84 1.46(2) .
C83 Sm2 2.740(18) 6_565
C84 C85 1.428(11) .
C84 Sm2 3.064(6) 6_565
C85 C86 1.463(11) .
C85 Sm7 2.592(9) 6_565
C85 Sm2 2.887(6) 6_565
C86 C92 1.415(12) .
C86 C87 1.422(18) .
C86 Sm7 2.595(8) 6_565
C86 Sm2 2.645(4) 6_565
C87 C88 1.505(17) .
C87 Sm7 2.470(8) 6_565
C87 Sm3 2.576(6) 6_565
C87 Sm2 2.917(6) 6_565
C88 C89 1.428(12) .
C88 Sm3 2.335(9) 6_565
C88 Sm7 2.909(14) 6_565
C89 C90 1.430(12) .
C89 Sm3 2.617(10) 6_565
C89 Sm2 2.901(9) 6_565
C90 C91 1.415(10) .
C90 C92 1.484(10) .
C90 Sm2 2.619(5) 6_565
C91 Sm2 2.853(6) 6_565
C92 Sm2 2.472(5) 6_565
C92 Sm7 3.005(12) 6_565
Ni1 N1 1.9589(18) .
Ni1 N3 1.9593(18) .
Ni1 N2 1.9621(12) 6_565
Ni1 N2 1.9621(12) .
N1 C94 1.3775(18) .
N1 C94 1.3775(18) 6_565
N2 C96 1.3766(19) .
N2 C99 1.3773(19) .
N3 C101 1.3790(18) 6_565
N3 C101 1.3790(17) .
C93 C93 1.365(3) 6_565
C93 C94 1.446(2) .
C93 C103 1.496(2) .
C94 C95 1.378(2) .
C95 C96 1.380(2) .
C96 C97 1.449(2) .
C97 C98 1.358(2) .
C97 C105 1.502(2) .
C98 C99 1.448(2) .
C98 C107 1.500(2) .
C99 C100 1.375(2) .
C100 C101 1.377(2) .
C101 C102 1.444(2) .
C102 C102 1.359(3) 6_565
C102 C109 1.497(2) .
C103 C104 1.534(3) .
C105 C106 1.527(3) .
C107 C108 1.532(3) .
C109 C110 1.531(3) .
Cl1 C111 1.726(3) .
C111 C116 1.388(4) .
C111 C112 1.392(4) .
C112 C113 1.383(4) .
C113 C114 1.390(4) .
C114 C115 1.381(4) .
C115 C116 1.410(4) .
Cl2 C117 1.735(4) .
C117 C122 1.392(5) .
C117 C118 1.41(3) .
C118 C119 1.35(5) .
C119 C120 1.374(7) .
C120 C121 1.380(7) .
C121 C122 1.390(6) .
